data_1554364
loop_
_publ_author_name
'Jin, Liqun'
'Wei, Wei'
'Sun, Nan'
'Hu, Baoxiang'
'Shen, Zhenlu'
'Hu, Xinquan'

_publ_section_title
;
 Unsymmetrical CNN-palladacycles with geometry-constrained iminopyridyl
 ligands: an efficient precatalyst in Suzuki coupling for accessing
 1,1-diarylalkanes from secondary benzylic bromides
;
_journal_issue 16
_journal_name_full 'Organic Chemistry Frontiers'
_journal_page_first 2484
_journal_paper_doi 10.1039/C8QO00517F
_journal_volume 5
_journal_year 2018
_chemical_formula_sum 'C48 H39 Cl N2 Pd'
_chemical_formula_weight 785.66
_space_group_crystal_system orthorhombic
_space_group_IT_number 61
_space_group_name_Hall '-P 2ac 2ab'
_space_group_name_H-M_alt 'P b c a'
_atom_sites_solution_hydrogens geom
_audit_creation_method SHELXL-2018/3
_audit_update_record
;
2018-05-21 deposited with the CCDC.
2018-07-12 downloaded from the CCDC.
;
_cell_angle_alpha 90
_cell_angle_beta 90
_cell_angle_gamma 90
_cell_formula_units_Z 8
_cell_length_a 18.9753(7)
_cell_length_b 19.6328(8)
_cell_length_c 20.1865(8)
_cell_measurement_reflns_used 9192
_cell_measurement_temperature 153(2)
_cell_measurement_theta_max 27.44
_cell_measurement_theta_min 2.31
_cell_volume 7520.2(5)
_computing_cell_refinement 'Bruker SAINT'
_computing_data_collection 'Bruker APEX2'
_computing_data_reduction 'Bruker SAINT'
_computing_molecular_graphics 'Bruker SHELXTL'
_computing_publication_material 'Bruker SHELXTL'
_computing_structure_refinement 'SHELXL-2018/3 (Sheldrick, 2018)'
_computing_structure_solution 'SHELXT 2014/5 (Sheldrick, 2014)'
_diffrn_ambient_temperature 153(2)
_diffrn_measured_fraction_theta_full 0.999
_diffrn_measured_fraction_theta_max 0.999
_diffrn_measurement_device_type 'Bruker APEX-II CCD'
_diffrn_measurement_method '\f and \w scans'
_diffrn_radiation_type MoK\a
_diffrn_radiation_wavelength 0.71073
_diffrn_reflns_av_R_equivalents 0.0493
_diffrn_reflns_av_unetI/netI 0.0279
_diffrn_reflns_Laue_measured_fraction_full 0.999
_diffrn_reflns_Laue_measured_fraction_max 0.999
_diffrn_reflns_limit_h_max 22
_diffrn_reflns_limit_h_min -22
_diffrn_reflns_limit_k_max 23
_diffrn_reflns_limit_k_min -23
_diffrn_reflns_limit_l_max 24
_diffrn_reflns_limit_l_min -17
_diffrn_reflns_number 52467
_diffrn_reflns_point_group_measured_fraction_full 0.999
_diffrn_reflns_point_group_measured_fraction_max 0.999
_diffrn_reflns_theta_full 25.009
_diffrn_reflns_theta_max 25.009
_diffrn_reflns_theta_min 2.286
_exptl_absorpt_coefficient_mu 0.601
_exptl_crystal_density_diffrn 1.388
_exptl_crystal_F_000 3232
_exptl_crystal_size_max 0.260
_exptl_crystal_size_mid 0.230
_exptl_crystal_size_min 0.190
_refine_diff_density_max 0.285
_refine_diff_density_min -0.507
_refine_diff_density_rms 0.056
_refine_ls_extinction_method none
_refine_ls_goodness_of_fit_ref 1.041
_refine_ls_hydrogen_treatment constr
_refine_ls_matrix_type full
_refine_ls_number_parameters 470
_refine_ls_number_reflns 6624
_refine_ls_number_restraints 0
_refine_ls_restrained_S_all 1.041
_refine_ls_R_factor_all 0.0436
_refine_ls_R_factor_gt 0.0295
_refine_ls_shift/su_max 0.002
_refine_ls_shift/su_mean 0.000
_refine_ls_structure_factor_coef Fsqd
_refine_ls_weighting_details 'w=1/[\s^2^(Fo^2^)+(0.0287P)^2^+5.6410P] where P=(Fo^2^+2Fc^2^)/3'
_refine_ls_weighting_scheme calc
_refine_ls_wR_factor_gt 0.0645
_refine_ls_wR_factor_ref 0.0701
_reflns_Friedel_coverage 0.000
_reflns_number_gt 5364
_reflns_number_total 6624
_reflns_threshold_expression 'I > 2\s(I)'
_cod_data_source_file c8qo00517f2.cif
_cod_data_source_block 20180510ZLG_0m_a
_cod_database_code 1554364
_shelx_shelxl_version_number 2018/3
_shelx_space_group_comment
;
The symmetry employed for this shelxl refinement is uniquely defined
by the following loop, which should always be used as a source of
symmetry information in preference to the above space-group names.
They are only intended as comments.
;
_shelx_estimated_absorpt_t_min 0.859
_shelx_estimated_absorpt_t_max 0.894

loop_
_space_group_symop_operation_xyz
'x, y, z'
'-x+1/2, -y, z+1/2'
'-x, y+1/2, -z+1/2'
'x+1/2, -y+1/2, -z'
'-x, -y, -z'
'x-1/2, y, -z-1/2'
'x, -y-1/2, z-1/2'
'-x-1/2, y-1/2, z'

loop_
_atom_site_label
_atom_site_type_symbol
_atom_site_fract_x
_atom_site_fract_y
_atom_site_fract_z
_atom_site_U_iso_or_equiv
_atom_site_adp_type
_atom_site_occupancy
_atom_site_site_symmetry_order
_atom_site_calc_flag
_atom_site_refinement_flags_posn
_atom_site_refinement_flags_adp
C1 C 0.85379(12) 0.57572(13) 0.45969(13) 0.0277(6) Uani 1 1 d . .
C2 C 0.87821(13) 0.52435(13) 0.41812(15) 0.0350(7) Uani 1 1 d . .
H2 H 0.872483 0.528398 0.371528 0.042 Uiso 1 1 calc R U
C3 C 0.91089(15) 0.46723(15) 0.44450(17) 0.0458(8) Uani 1 1 d . .
H3 H 0.926857 0.432260 0.415643 0.055 Uiso 1 1 calc R U
C4 C 0.92060(15) 0.46035(15) 0.51183(18) 0.0478(8) Uani 1 1 d . .
H4 H 0.943886 0.421284 0.528908 0.057 Uiso 1 1 calc R U
C5 C 0.89650(14) 0.51019(14) 0.55452(16) 0.0398(7) Uani 1 1 d . .
H5 H 0.902806 0.505400 0.600976 0.048 Uiso 1 1 calc R U
C6 C 0.86287(12) 0.56756(13) 0.52890(13) 0.0286(6) Uani 1 1 d . .
C7 C 0.83318(13) 0.62174(13) 0.56994(12) 0.0278(6) Uani 1 1 d . .
C8 C 0.83008(14) 0.62814(15) 0.63868(13) 0.0356(7) Uani 1 1 d . .
H8 H 0.849809 0.593691 0.666033 0.043 Uiso 1 1 calc R U
C9 C 0.79865(14) 0.68396(15) 0.66701(13) 0.0357(7) Uani 1 1 d . .
H9 H 0.797379 0.687898 0.713900 0.043 Uiso 1 1 calc R U
C10 C 0.76832(12) 0.73536(14) 0.62791(11) 0.0276(6) Uani 1 1 d . .
C11 C 0.73220(14) 0.79711(15) 0.65506(12) 0.0350(7) Uani 1 1 d . .
H11A H 0.756031 0.811476 0.696384 0.042 Uiso 1 1 calc R U
H11B H 0.682798 0.785527 0.666107 0.042 Uiso 1 1 calc R U
C12 C 0.73297(14) 0.85594(14) 0.60571(12) 0.0334(7) Uani 1 1 d . .
H12A H 0.781973 0.872011 0.599434 0.040 Uiso 1 1 calc R U
H12B H 0.704856 0.894286 0.623485 0.040 Uiso 1 1 calc R U
C13 C 0.70241(12) 0.83349(13) 0.53877(12) 0.0258(6) Uani 1 1 d . .
H13A H 0.652207 0.821073 0.544495 0.031 Uiso 1 1 calc R U
H13B H 0.704895 0.871916 0.507102 0.031 Uiso 1 1 calc R U
C14 C 0.74168(11) 0.77408(12) 0.51126(11) 0.0203(5) Uani 1 1 d . .
C15 C 0.77207(12) 0.72610(13) 0.55980(11) 0.0222(5) Uani 1 1 d . .
C16 C 0.72519(12) 0.80171(12) 0.39803(11) 0.0188(5) Uani 1 1 d . .
C17 C 0.76853(11) 0.85498(12) 0.37643(11) 0.0187(5) Uani 1 1 d . .
C18 C 0.74468(12) 0.89533(12) 0.32473(11) 0.0222(5) Uani 1 1 d . .
H18 H 0.772534 0.932824 0.310608 0.027 Uiso 1 1 calc R U
C19 C 0.68106(12) 0.88235(13) 0.29299(11) 0.0238(6) Uani 1 1 d . .
C20 C 0.64138(12) 0.82678(13) 0.31324(11) 0.0240(6) Uani 1 1 d . .
H20 H 0.598744 0.816665 0.290620 0.029 Uiso 1 1 calc R U
C21 C 0.66211(11) 0.78550(12) 0.36561(11) 0.0209(5) Uani 1 1 d . .
C22 C 0.65902(13) 0.92658(14) 0.23519(12) 0.0326(6) Uani 1 1 d . .
H22A H 0.621006 0.904048 0.210702 0.049 Uiso 1 1 calc R U
H22B H 0.699402 0.933662 0.205724 0.049 Uiso 1 1 calc R U
H22C H 0.642378 0.970670 0.251726 0.049 Uiso 1 1 calc R U
C23 C 0.84325(11) 0.86293(12) 0.40456(11) 0.0201(5) Uani 1 1 d . .
H23 H 0.859094 0.816291 0.417781 0.024 Uiso 1 1 calc R U
C24 C 0.84963(12) 0.90740(12) 0.46611(11) 0.0217(5) Uani 1 1 d . .
C25 C 0.90423(13) 0.89398(13) 0.51029(12) 0.0283(6) Uani 1 1 d . .
H25 H 0.932703 0.854701 0.504046 0.034 Uiso 1 1 calc R U
C26 C 0.91767(15) 0.93682(15) 0.56301(13) 0.0367(7) Uani 1 1 d . .
H26 H 0.955462 0.927262 0.592443 0.044 Uiso 1 1 calc R U
C27 C 0.87593(14) 0.99375(15) 0.57288(13) 0.0377(7) Uani 1 1 d . .
H27 H 0.885256 1.023611 0.608858 0.045 Uiso 1 1 calc R U
C28 C 0.82069(14) 1.00696(14) 0.53025(14) 0.0365(7) Uani 1 1 d . .
H28 H 0.791471 1.045532 0.537539 0.044 Uiso 1 1 calc R U
C29 C 0.80753(13) 0.96423(13) 0.47673(13) 0.0281(6) Uani 1 1 d . .
H29 H 0.769695 0.973919 0.447391 0.034 Uiso 1 1 calc R U
C30 C 0.89362(11) 0.88671(13) 0.35025(11) 0.0217(5) Uani 1 1 d . .
C31 C 0.91792(13) 0.95321(14) 0.34599(13) 0.0330(6) Uani 1 1 d . .
H31 H 0.905402 0.985334 0.379156 0.040 Uiso 1 1 calc R U
C32 C 0.96041(14) 0.97297(16) 0.29349(15) 0.0431(8) Uani 1 1 d . .
H32 H 0.976627 1.018676 0.290961 0.052 Uiso 1 1 calc R U
C33 C 0.97931(14) 0.92742(17) 0.24525(14) 0.0418(8) Uani 1 1 d . .
H33 H 1.007412 0.941712 0.208866 0.050 Uiso 1 1 calc R U
C34 C 0.95721(13) 0.86060(16) 0.24988(13) 0.0370(7) Uani 1 1 d . .
H34 H 0.971393 0.828380 0.217403 0.044 Uiso 1 1 calc R U
C35 C 0.91416(12) 0.84045(14) 0.30210(11) 0.0267(6) Uani 1 1 d . .
H35 H 0.898688 0.794513 0.304793 0.032 Uiso 1 1 calc R U
C36 C 0.62134(12) 0.72127(13) 0.38660(11) 0.0218(5) Uani 1 1 d . .
H36 H 0.657779 0.685299 0.394138 0.026 Uiso 1 1 calc R U
C37 C 0.57320(12) 0.69376(13) 0.33163(12) 0.0249(6) Uani 1 1 d . .
C38 C 0.60475(14) 0.66422(14) 0.27671(13) 0.0357(7) Uani 1 1 d . .
H38 H 0.654589 0.659945 0.274996 0.043 Uiso 1 1 calc R U
C39 C 0.56425(15) 0.64090(16) 0.22436(14) 0.0432(8) Uani 1 1 d . .
H39 H 0.586644 0.621867 0.186563 0.052 Uiso 1 1 calc R U
C40 C 0.49159(15) 0.64501(14) 0.22652(14) 0.0389(7) Uani 1 1 d . .
H40 H 0.463998 0.629221 0.190373 0.047 Uiso 1 1 calc R U
C41 C 0.46015(14) 0.67192(15) 0.28097(14) 0.0385(7) Uani 1 1 d . .
H41 H 0.410195 0.674127 0.283211 0.046 Uiso 1 1 calc R U
C42 C 0.50044(13) 0.69636(14) 0.33368(13) 0.0325(6) Uani 1 1 d . .
H42 H 0.477598 0.715013 0.371421 0.039 Uiso 1 1 calc R U
C43 C 0.58360(12) 0.73026(12) 0.45280(11) 0.0228(5) Uani 1 1 d . .
C44 C 0.53718(12) 0.78360(13) 0.46379(13) 0.0284(6) Uani 1 1 d . .
H44 H 0.528704 0.815753 0.429535 0.034 Uiso 1 1 calc R U
C45 C 0.50286(14) 0.79070(15) 0.52425(14) 0.0375(7) Uani 1 1 d . .
H45 H 0.470445 0.826951 0.530810 0.045 Uiso 1 1 calc R U
C46 C 0.51594(15) 0.74503(16) 0.57466(14) 0.0409(7) Uani 1 1 d . .
H46 H 0.493604 0.750510 0.616436 0.049 Uiso 1 1 calc R U
C47 C 0.56120(15) 0.69176(16) 0.56436(13) 0.0396(7) Uani 1 1 d . .
H47 H 0.569848 0.660082 0.598985 0.048 Uiso 1 1 calc R U
C48 C 0.59462(14) 0.68372(13) 0.50348(12) 0.0290(6) Uani 1 1 d . .
H48 H 0.625222 0.646086 0.496575 0.035 Uiso 1 1 calc R U
Cl1 Cl 0.80505(3) 0.65130(4) 0.32362(3) 0.03783(17) Uani 1 1 d . .
N1 N 0.80368(10) 0.67130(10) 0.53322(9) 0.0214(4) Uani 1 1 d . .
N2 N 0.75032(9) 0.75808(10) 0.44976(9) 0.0193(4) Uani 1 1 d . .
Pd1 Pd 0.80480(2) 0.66188(2) 0.43677(2) 0.02051(7) Uani 1 1 d . .

loop_
_atom_site_aniso_label
_atom_site_aniso_U_11
_atom_site_aniso_U_22
_atom_site_aniso_U_33
_atom_site_aniso_U_23
_atom_site_aniso_U_13
_atom_site_aniso_U_12
C1 0.0172(12) 0.0218(14) 0.0441(16) 0.0020(12) -0.0040(11) -0.0048(10)
C2 0.0275(14) 0.0264(15) 0.0511(17) -0.0021(13) 0.0010(13) -0.0040(12)
C3 0.0359(16) 0.0261(16) 0.075(2) -0.0029(16) 0.0020(17) -0.0002(13)
C4 0.0340(16) 0.0221(16) 0.087(3) 0.0124(17) -0.0067(17) 0.0006(13)
C5 0.0283(14) 0.0327(16) 0.0582(19) 0.0150(15) -0.0106(14) -0.0050(12)
C6 0.0200(12) 0.0224(14) 0.0435(16) 0.0063(12) -0.0061(12) -0.0048(11)
C7 0.0222(12) 0.0297(15) 0.0316(14) 0.0107(12) -0.0096(11) -0.0080(11)
C8 0.0344(15) 0.0390(17) 0.0334(15) 0.0179(14) -0.0127(13) -0.0078(13)
C9 0.0374(16) 0.0519(19) 0.0179(12) 0.0096(13) -0.0081(12) -0.0116(14)
C10 0.0233(13) 0.0413(16) 0.0183(12) 0.0016(12) -0.0029(10) -0.0061(12)
C11 0.0344(15) 0.0535(19) 0.0171(13) -0.0046(13) 0.0013(11) -0.0023(14)
C12 0.0309(15) 0.0411(17) 0.0280(14) -0.0093(12) 0.0046(12) 0.0005(13)
C13 0.0224(13) 0.0318(15) 0.0233(12) -0.0014(11) 0.0022(10) 0.0034(11)
C14 0.0162(11) 0.0249(14) 0.0196(12) 0.0008(10) -0.0010(10) -0.0038(10)
C15 0.0165(11) 0.0305(15) 0.0195(12) 0.0027(11) -0.0017(10) -0.0045(10)
C16 0.0191(11) 0.0221(13) 0.0150(11) 0.0011(10) 0.0003(10) 0.0026(10)
C17 0.0155(11) 0.0220(13) 0.0187(12) -0.0011(10) 0.0014(10) 0.0005(10)
C18 0.0208(12) 0.0235(14) 0.0224(12) 0.0046(10) 0.0033(10) -0.0018(10)
C19 0.0197(12) 0.0309(15) 0.0209(12) 0.0064(11) 0.0005(10) 0.0030(10)
C20 0.0152(11) 0.0349(15) 0.0218(12) 0.0046(11) -0.0029(10) -0.0012(10)
C21 0.0175(12) 0.0268(14) 0.0185(12) 0.0030(10) 0.0014(10) 0.0000(10)
C22 0.0265(14) 0.0422(17) 0.0292(15) 0.0162(13) -0.0026(12) -0.0028(12)
C23 0.0166(12) 0.0229(13) 0.0207(12) 0.0010(10) -0.0027(10) 0.0014(10)
C24 0.0201(12) 0.0238(14) 0.0211(12) -0.0004(10) 0.0011(10) -0.0015(10)
C25 0.0262(13) 0.0326(15) 0.0260(13) -0.0045(12) -0.0020(11) 0.0054(12)
C26 0.0361(15) 0.0472(18) 0.0267(14) -0.0102(13) -0.0071(13) 0.0024(13)
C27 0.0407(16) 0.0398(17) 0.0326(15) -0.0165(13) 0.0009(13) -0.0058(13)
C28 0.0333(15) 0.0310(16) 0.0453(17) -0.0111(13) 0.0094(13) 0.0026(12)
C29 0.0220(12) 0.0285(14) 0.0338(14) -0.0034(12) -0.0002(12) 0.0013(11)
C30 0.0139(11) 0.0306(14) 0.0205(12) 0.0040(11) -0.0051(10) 0.0012(10)
C31 0.0286(14) 0.0358(16) 0.0346(15) 0.0019(12) 0.0014(12) -0.0062(12)
C32 0.0311(15) 0.0471(19) 0.0511(19) 0.0158(16) -0.0015(14) -0.0128(14)
C33 0.0228(14) 0.074(2) 0.0287(15) 0.0133(16) 0.0013(12) -0.0094(14)
C34 0.0206(13) 0.067(2) 0.0238(13) -0.0055(14) 0.0006(12) 0.0043(13)
C35 0.0174(11) 0.0400(15) 0.0228(12) -0.0013(12) -0.0055(10) 0.0019(11)
C36 0.0185(12) 0.0265(14) 0.0204(12) 0.0057(10) -0.0013(10) -0.0019(10)
C37 0.0269(13) 0.0242(14) 0.0236(13) 0.0097(11) -0.0021(11) -0.0071(11)
C38 0.0284(14) 0.0469(18) 0.0318(14) 0.0010(13) 0.0008(12) -0.0127(13)
C39 0.0470(18) 0.055(2) 0.0276(14) -0.0056(14) 0.0023(14) -0.0185(15)
C40 0.0411(16) 0.0400(18) 0.0355(16) 0.0101(13) -0.0149(14) -0.0188(14)
C41 0.0270(14) 0.0447(19) 0.0439(17) 0.0070(14) -0.0099(13) -0.0073(13)
C42 0.0255(14) 0.0393(17) 0.0326(14) 0.0040(13) -0.0047(12) -0.0043(12)
C43 0.0188(11) 0.0258(14) 0.0238(13) 0.0033(10) -0.0005(10) -0.0064(10)
C44 0.0240(13) 0.0243(14) 0.0369(15) 0.0044(12) 0.0008(12) -0.0051(11)
C45 0.0273(14) 0.0334(16) 0.0519(18) -0.0112(14) 0.0130(13) -0.0095(12)
C46 0.0407(16) 0.0480(19) 0.0340(16) -0.0103(14) 0.0157(13) -0.0227(15)
C47 0.0496(18) 0.0452(18) 0.0241(14) 0.0095(13) 0.0001(14) -0.0169(15)
C48 0.0307(14) 0.0303(15) 0.0258(13) 0.0048(11) -0.0014(11) -0.0046(12)
Cl1 0.0350(4) 0.0577(5) 0.0208(3) -0.0033(3) 0.0040(3) 0.0062(3)
N1 0.0176(10) 0.0262(12) 0.0203(10) 0.0054(9) -0.0036(9) -0.0034(9)
N2 0.0157(9) 0.0245(11) 0.0176(10) 0.0043(8) -0.0009(8) -0.0010(8)
Pd1 0.01734(10) 0.02458(11) 0.01962(10) 0.00193(8) -0.00054(8) -0.00038(8)

loop_
_atom_type_symbol
_atom_type_description
_atom_type_scat_dispersion_real
_atom_type_scat_dispersion_imag
_atom_type_scat_source
C C 0.0033 0.0016 'International Tables Vol C Tables 4.2.6.8 and 6.1.1.4'
H H 0.0000 0.0000 'International Tables Vol C Tables 4.2.6.8 and 6.1.1.4'
Cl Cl 0.1484 0.1585 'International Tables Vol C Tables 4.2.6.8 and 6.1.1.4'
N N 0.0061 0.0033 'International Tables Vol C Tables 4.2.6.8 and 6.1.1.4'
Pd Pd -0.9988 1.0072 'International Tables Vol C Tables 4.2.6.8 and 6.1.1.4'

loop_
_geom_angle_atom_site_label_1
_geom_angle_atom_site_label_2
_geom_angle_atom_site_label_3
_geom_angle
C2 C1 C6 118.2(2)
C2 C1 Pd1 129.3(2)
C6 C1 Pd1 112.53(19)
C3 C2 C1 120.2(3)
C3 C2 H2 119.9
C1 C2 H2 119.9
C4 C3 C2 121.2(3)
C4 C3 H3 119.4
C2 C3 H3 119.4
C3 C4 C5 120.1(3)
C3 C4 H4 120.0
C5 C4 H4 120.0
C4 C5 C6 119.5(3)
C4 C5 H5 120.3
C6 C5 H5 120.3
C5 C6 C1 120.9(3)
C5 C6 C7 123.7(3)
C1 C6 C7 115.5(2)
N1 C7 C8 117.7(2)
N1 C7 C6 112.0(2)
C8 C7 C6 130.2(2)
C9 C8 C7 120.3(2)
C9 C8 H8 119.8
C7 C8 H8 119.8
C8 C9 C10 121.2(2)
C8 C9 H9 119.4
C10 C9 H9 119.4
C15 C10 C9 116.2(2)
C15 C10 C11 119.5(2)
C9 C10 C11 124.3(2)
C10 C11 C12 111.7(2)
C10 C11 H11A 109.3
C12 C11 H11A 109.3
C10 C11 H11B 109.3
C12 C11 H11B 109.3
H11A C11 H11B 107.9
C11 C12 C13 110.7(2)
C11 C12 H12A 109.5
C13 C12 H12A 109.5
C11 C12 H12B 109.5
C13 C12 H12B 109.5
H12A C12 H12B 108.1
C14 C13 C12 111.3(2)
C14 C13 H13A 109.4
C12 C13 H13A 109.4
C14 C13 H13B 109.4
C12 C13 H13B 109.4
H13A C13 H13B 108.0
N2 C14 C15 115.7(2)
N2 C14 C13 127.7(2)
C15 C14 C13 116.5(2)
N1 C15 C10 121.5(2)
N1 C15 C14 114.8(2)
C10 C15 C14 123.6(2)
C17 C16 C21 121.7(2)
C17 C16 N2 118.56(19)
C21 C16 N2 119.3(2)
C18 C17 C16 118.0(2)
C18 C17 C23 121.5(2)
C16 C17 C23 120.2(2)
C17 C18 C19 121.7(2)
C17 C18 H18 119.1
C19 C18 H18 119.1
C20 C19 C18 118.7(2)
C20 C19 C22 121.9(2)
C18 C19 C22 119.3(2)
C19 C20 C21 122.0(2)
C19 C20 H20 119.0
C21 C20 H20 119.0
C20 C21 C16 117.7(2)
C20 C21 C36 123.0(2)
C16 C21 C36 119.1(2)
C19 C22 H22A 109.5
C19 C22 H22B 109.5
H22A C22 H22B 109.5
C19 C22 H22C 109.5
H22A C22 H22C 109.5
H22B C22 H22C 109.5
C24 C23 C30 111.13(19)
C24 C23 C17 115.67(19)
C30 C23 C17 110.09(18)
C24 C23 H23 106.5
C30 C23 H23 106.5
C17 C23 H23 106.5
C29 C24 C25 118.8(2)
C29 C24 C23 122.7(2)
C25 C24 C23 118.2(2)
C26 C25 C24 121.1(2)
C26 C25 H25 119.5
C24 C25 H25 119.5
C25 C26 C27 119.8(2)
C25 C26 H26 120.1
C27 C26 H26 120.1
C28 C27 C26 119.8(2)
C28 C27 H27 120.1
C26 C27 H27 120.1
C27 C28 C29 120.5(3)
C27 C28 H28 119.8
C29 C28 H28 119.8
C24 C29 C28 120.1(2)
C24 C29 H29 120.0
C28 C29 H29 120.0
C35 C30 C31 118.7(2)
C35 C30 C23 118.6(2)
C31 C30 C23 122.7(2)
C32 C31 C30 120.3(3)
C32 C31 H31 119.9
C30 C31 H31 119.9
C33 C32 C31 120.8(3)
C33 C32 H32 119.6
C31 C32 H32 119.6
C32 C33 C34 119.5(3)
C32 C33 H33 120.2
C34 C33 H33 120.2
C33 C34 C35 120.0(3)
C33 C34 H34 120.0
C35 C34 H34 120.0
C30 C35 C34 120.7(3)
C30 C35 H35 119.7
C34 C35 H35 119.7
C43 C36 C37 113.22(19)
C43 C36 C21 112.5(2)
C37 C36 C21 112.85(18)
C43 C36 H36 105.8
C37 C36 H36 105.8
C21 C36 H36 105.8
C42 C37 C38 118.1(2)
C42 C37 C36 124.0(2)
C38 C37 C36 117.9(2)
C39 C38 C37 120.6(3)
C39 C38 H38 119.7
C37 C38 H38 119.7
C40 C39 C38 120.7(3)
C40 C39 H39 119.6
C38 C39 H39 119.6
C41 C40 C39 119.1(3)
C41 C40 H40 120.4
C39 C40 H40 120.4
C40 C41 C42 120.7(3)
C40 C41 H41 119.7
C42 C41 H41 119.7
C37 C42 C41 120.8(3)
C37 C42 H42 119.6
C41 C42 H42 119.6
C44 C43 C48 118.4(2)
C44 C43 C36 121.7(2)
C48 C43 C36 119.9(2)
C43 C44 C45 120.9(2)
C43 C44 H44 119.5
C45 C44 H44 119.5
C46 C45 C44 119.9(3)
C46 C45 H45 120.1
C44 C45 H45 120.1
C47 C46 C45 119.8(3)
C47 C46 H46 120.1
C45 C46 H46 120.1
C46 C47 C48 120.4(3)
C46 C47 H47 119.8
C48 C47 H47 119.8
C43 C48 C47 120.5(3)
C43 C48 H48 119.7
C47 C48 H48 119.7
C15 N1 C7 123.0(2)
C15 N1 Pd1 118.57(15)
C7 N1 Pd1 118.40(17)
C14 N2 C16 120.9(2)
C14 N2 Pd1 112.87(15)
C16 N2 Pd1 126.25(14)
N1 Pd1 C1 81.59(10)
N1 Pd1 N2 78.00(7)
C1 Pd1 N2 159.58(9)
N1 Pd1 Cl1 179.44(6)
C1 Pd1 Cl1 98.86(8)
N2 Pd1 Cl1 101.55(5)

loop_
_geom_bond_atom_site_label_1
_geom_bond_atom_site_label_2
_geom_bond_distance
C1 C2 1.391(4)
C1 C6 1.417(4)
C1 Pd1 1.985(2)
C2 C3 1.388(4)
C2 H2 0.9500
C3 C4 1.378(4)
C3 H3 0.9500
C4 C5 1.382(4)
C4 H4 0.9500
C5 C6 1.394(4)
C5 H5 0.9500
C6 C7 1.461(4)
C7 N1 1.345(3)
C7 C8 1.395(4)
C8 C9 1.373(4)
C8 H8 0.9500
C9 C10 1.404(4)
C9 H9 0.9500
C10 C15 1.389(3)
C10 C11 1.497(4)
C11 C12 1.525(4)
C11 H11A 0.9900
C11 H11B 0.9900
C12 C13 1.535(3)
C12 H12A 0.9900
C12 H12B 0.9900
C13 C14 1.491(3)
C13 H13A 0.9900
C13 H13B 0.9900
C14 N2 1.291(3)
C14 C15 1.477(3)
C15 N1 1.344(3)
C16 C17 1.400(3)
C16 C21 1.401(3)
C16 N2 1.432(3)
C17 C18 1.386(3)
C17 C23 1.535(3)
C18 C19 1.390(3)
C18 H18 0.9500
C19 C20 1.387(3)
C19 C22 1.513(3)
C20 C21 1.389(3)
C20 H20 0.9500
C21 C36 1.539(3)
C22 H22A 0.9800
C22 H22B 0.9800
C22 H22C 0.9800
C23 C24 1.523(3)
C23 C30 1.528(3)
C23 H23 1.0000
C24 C29 1.389(3)
C24 C25 1.392(3)
C25 C26 1.380(3)
C25 H25 0.9500
C26 C27 1.384(4)
C26 H26 0.9500
C27 C28 1.381(4)
C27 H27 0.9500
C28 C29 1.391(4)
C28 H28 0.9500
C29 H29 0.9500
C30 C35 1.386(3)
C30 C31 1.387(4)
C31 C32 1.387(4)
C31 H31 0.9500
C32 C33 1.370(4)
C32 H32 0.9500
C33 C34 1.380(4)
C33 H33 0.9500
C34 C35 1.391(3)
C34 H34 0.9500
C35 H35 0.9500
C36 C43 1.526(3)
C36 C37 1.535(3)
C36 H36 1.0000
C37 C42 1.382(3)
C37 C38 1.387(4)
C38 C39 1.385(4)
C38 H38 0.9500
C39 C40 1.382(4)
C39 H39 0.9500
C40 C41 1.358(4)
C40 H40 0.9500
C41 C42 1.395(4)
C41 H41 0.9500
C42 H42 0.9500
C43 C44 1.386(3)
C43 C48 1.387(3)
C44 C45 1.390(4)
C44 H44 0.9500
C45 C46 1.379(4)
C45 H45 0.9500
C46 C47 1.369(4)
C46 H46 0.9500
C47 C48 1.392(4)
C47 H47 0.9500
C48 H48 0.9500
Cl1 Pd1 2.2936(6)
N1 Pd1 1.9558(19)
N2 Pd1 2.1691(19)
